data_4323758
loop_
_publ_author_name
'Boyce E. Collins'
'Yoshihiro Koide'
'Cynthia K. Schauer'
'Peter S. White'

_publ_contact_author
;
Dr. Cynthia K. Schauer
Department of Chemistry
The University of North Carolin at Chapel Hill
Chapel Hill, NC 27599-3290
;
_publ_contact_author_email schauer@unc.edu
_publ_contact_author_fax 919-962-2388
_publ_contact_author_phone 919-962-0808
_publ_section_title
;
 Structures, Bonding, Infrared Spectroscopy, and Two-Electron Reduction
 Potentials of the Coordinated Metallopnictanes Fe3(CO)9(\m3-EMLn)2 (E =
 P, As, Sb; MLn= Cr(CO)5, MnCp(CO)2)
;
_journal_name_full 'Inorganic Chemistry'
_journal_page_first 6172
_journal_page_last 6183
_journal_paper_doi 10.1021/ic970786a
_journal_volume 36
_journal_year 1997
_chemical_formula_moiety 'Fe3 Cr2 As2 C19 O19 '
_chemical_formula_sum 'C19 As2 Cr2 Fe3 O19'
_chemical_formula_weight 953.57
_chemical_name_systematic ?
_space_group_IT_number 2
_symmetry_cell_setting triclinic
_symmetry_space_group_name_Hall '-P 1'
_symmetry_space_group_name_H-M 'P -1'
_cell_angle_alpha 81.948(9)
_cell_angle_beta 76.88(2)
_cell_angle_gamma 82.920(9)
_cell_formula_units_Z 2
_cell_length_a 9.0047(13)
_cell_length_b 10.0693(9)
_cell_length_c 16.7760(23)
_cell_measurement_reflns_used 50
_cell_measurement_temperature 293
_cell_measurement_theta_max 20.00
_cell_measurement_theta_min 15.00
_cell_volume 1460.2(3)
_computing_data_reduction 'NRCVAX DATRD2'
_computing_molecular_graphics NRCVAX
_computing_publication_material 'NRCVAX TABLES Jan 94 Version'
_computing_structure_refinement 'NRCVAX LSTSQ'
_computing_structure_solution 'NRCVAX SOLVER'
_diffrn_ambient_temperature 293
_diffrn_measurement_device 'Rigaku AFC-6    '
_diffrn_measurement_method 'Theta/2theta scan b/P/b '
_diffrn_radiation_monochromator graphite
_diffrn_radiation_source 'xray tube'
_diffrn_radiation_type 'Molybdenum K\a'
_diffrn_radiation_wavelength 0.70930
_diffrn_reflns_av_R_equivalents 0.000
_diffrn_reflns_limit_h_max 0
_diffrn_reflns_limit_h_min -2
_diffrn_reflns_limit_k_max 50
_diffrn_reflns_limit_k_min -100
_diffrn_reflns_limit_l_max 91
_diffrn_reflns_limit_l_min -100
_diffrn_reflns_number 3813
_diffrn_reflns_theta_max 22.44
_diffrn_reflns_theta_min 0.00
_exptl_absorpt_coefficient_mu 4.49
_exptl_absorpt_correction_T_max 1.0000
_exptl_absorpt_correction_T_min 1.0000
_exptl_absorpt_correction_type none
_exptl_crystal_density_diffrn 2.169
_exptl_crystal_F_000 919.56
_exptl_crystal_size_max 0.15
_exptl_crystal_size_mid 0.15
_exptl_crystal_size_min 0.30
_refine_diff_density_max 0.00
_refine_diff_density_min 0.00
_refine_ls_extinction_coef 7724(3908)
_refine_ls_extinction_method Larson
_refine_ls_goodness_of_fit_obs 0.00
_refine_ls_matrix_type atomblock
_refine_ls_number_parameters 0
_refine_ls_number_reflns 0
_refine_ls_R_factor_all 0.000
_refine_ls_R_factor_obs 0.000
_refine_ls_shift/esd_max 0.000
_refine_ls_structure_factor_coef F
_refine_ls_weighting_details 'w = 1/(\s^2^(F)+0.0005F^2^)'
_refine_ls_weighting_scheme calc
_refine_ls_wR_factor_all 0.000
_refine_ls_wR_factor_obs 0.000
_reflns_number_observed 2818
_reflns_number_total 3813
_reflns_observed_criterion 'Inet > 2.5\s(Inet)'
_cod_data_source_file ic970786a_5.cif
_cod_data_source_block 2-As
_cod_depositor_comments
;
The following automatic conversions were performed:

'_refine_ls_weighting_scheme' value '1/(\s^2^(F)+0.0005F^2^)' was
changed to 'calc'. New tag '_refine_ls_weighting_details' was
created. The value of the new tag was set to 'w =
1/(\s^2^(F)+0.0005F^2^)'.

Automatic conversion script
Id: cif_fix_values 3143 2015-03-26 13:38:13Z robertas 
;
_cod_original_formula_sum 'Fe3 Cr2 As2 C19 O19 '
_cod_database_code 4323758

loop_
_symmetry_equiv_pos_as_xyz
x,y,z
-x,-y,-z

loop_
_atom_site_aniso_label
_atom_site_aniso_U_11
_atom_site_aniso_U_22
_atom_site_aniso_U_33
_atom_site_aniso_U_12
_atom_site_aniso_U_13
_atom_site_aniso_U_23
_atom_site_aniso_type_symbol
Cr1 0.0302(11) 0.0295(8) 0.0264(9) -0.0004(7) -0.0066(8) -0.0027(7) Cr
Cr2 0.0295(11) 0.0292(9) 0.0290(10) -0.0024(7) -0.0066(8) -0.0019(7) Cr
As1 0.0254(7) 0.0280(5) 0.0253(6) -0.0014(4) -0.0048(5) -0.0028(4) As
As2 0.0246(7) 0.0275(5) 0.0273(6) -0.0029(4) -0.0054(5) -0.0021(4) As
Fe3 0.0238(9) 0.0286(7) 0.0298(9) -0.0057(6) -0.0053(7) -0.0020(6) Fe
Fe4 0.0302(9) 0.0285(7) 0.0252(8) -0.0040(6) -0.0074(7) -0.0052(6) Fe
Fe5 0.0248(9) 0.0303(8) 0.0233(8) -0.0011(6) -0.0033(7) -0.0041(6) Fe
C11 0.036(7) 0.035(6) 0.035(6) -0.003(5) -0.006(6) -0.002(5) C
O11 0.059(6) 0.043(5) 0.057(6) 0.010(4) -0.017(5) 0.001(4) O
C12 0.039(8) 0.047(7) 0.034(7) 0.005(6) -0.012(6) -0.005(5) C
O12 0.065(7) 0.100(7) 0.043(6) 0.015(6) -0.005(5) -0.030(5) O
C13 0.044(8) 0.053(7) 0.031(7) 0.000(6) -0.011(6) 0.000(5) C
O13 0.055(7) 0.091(7) 0.070(7) -0.032(6) -0.021(5) -0.006(5) O
C14 0.036(7) 0.047(6) 0.031(7) 0.005(5) -0.008(6) 0.000(5) C
O14 0.082(8) 0.094(7) 0.039(6) 0.016(6) -0.008(5) -0.023(5) O
C15 0.044(8) 0.038(6) 0.041(7) -0.003(6) -0.013(6) 0.003(5) C
O15 0.060(7) 0.068(6) 0.087(7) -0.029(5) -0.031(6) 0.003(5) O
C21 0.044(8) 0.047(7) 0.040(7) 0.004(6) -0.007(6) -0.003(5) C
O21 0.089(8) 0.047(5) 0.082(7) 0.016(5) -0.023(6) 0.011(5) O
C22 0.039(8) 0.040(6) 0.037(7) -0.001(6) -0.001(6) -0.004(5) C
O22 0.049(6) 0.076(6) 0.084(7) -0.027(5) -0.021(5) -0.014(5) O
C23 0.052(9) 0.041(6) 0.041(8) -0.001(6) -0.015(7) 0.000(5) C
O23 0.084(8) 0.084(7) 0.044(6) 0.005(6) -0.006(5) -0.010(5) O
C24 0.047(9) 0.046(7) 0.041(7) -0.002(6) -0.018(6) -0.003(5) C
O24 0.050(6) 0.087(7) 0.087(7) -0.019(5) -0.033(6) -0.004(5) O
C25 0.035(7) 0.035(6) 0.043(7) -0.002(5) -0.005(6) -0.002(5) C
O25 0.063(7) 0.063(5) 0.057(6) -0.004(5) 0.004(5) -0.024(5) O
C31 0.043(8) 0.040(7) 0.060(8) -0.005(6) -0.019(7) 0.003(6) C
O31 0.081(7) 0.067(6) 0.083(7) -0.021(5) -0.031(6) -0.027(5) O
C32 0.041(8) 0.044(6) 0.050(8) -0.010(6) -0.017(6) -0.001(6) C
O32 0.062(7) 0.115(8) 0.036(5) -0.031(6) -0.005(5) 0.021(5) O
C33 0.026(7) 0.049(7) 0.050(7) -0.014(6) -0.005(6) 0.007(5) C
O33 0.031(6) 0.072(6) 0.091(8) 0.008(5) 0.008(5) 0.017(5) O
C41 0.052(9) 0.052(7) 0.037(7) -0.019(7) -0.010(7) 0.008(6) C
O41 0.073(7) 0.075(6) 0.054(6) 0.015(5) 0.009(5) -0.022(5) O
C42 0.038(8) 0.052(7) 0.031(6) 0.002(6) -0.008(6) -0.010(5) C
O42 0.066(7) 0.055(5) 0.071(6) -0.032(5) -0.004(5) -0.008(5) O
C43 0.053(9) 0.043(6) 0.049(8) -0.006(6) -0.022(7) -0.008(5) C
O43 0.098(8) 0.078(6) 0.066(6) 0.000(6) -0.054(6) -0.007(5) O
C51 0.031(7) 0.050(7) 0.027(6) 0.007(6) 0.007(5) -0.012(6) C
O51 0.044(6) 0.063(5) 0.057(6) -0.002(4) 0.013(5) 0.022(5) O
C52 0.037(8) 0.038(6) 0.029(6) -0.008(6) 0.004(6) 0.005(5) C
O52 0.022(5) 0.083(6) 0.083(7) 0.001(5) -0.005(5) 0.014(5) O
C53 0.054(9) 0.053(7) 0.028(7) -0.002(6) -0.008(6) -0.003(5) C
O53 0.130(10) 0.088(7) 0.051(6) -0.022(7) -0.020(6) -0.037(5) O

loop_
_atom_site_label
_atom_site_fract_x
_atom_site_fract_y
_atom_site_fract_z
_atom_site_U_iso_or_equiv
_atom_site_thermal_displace_type
_atom_site_calc_flag
_atom_site_refinement_flags
_atom_site_type_symbol
Cr1 0.54314(19) 0.25570(15) 0.36507(10) 0.0289(9) Uij ? . Cr
Cr2 0.14013(19) 0.95868(15) 0.14410(10) 0.0293(9) Uij ? . Cr
As1 0.42537(12) 0.45130(9) 0.29495(6) 0.0265(6) Uij ? . As
As2 0.24917(12) 0.74771(9) 0.20073(6) 0.0266(6) Uij ? . As
Fe3 0.49145(16) 0.65915(13) 0.22030(9) 0.0273(8) Uij ? . Fe
Fe4 0.29510(17) 0.51239(13) 0.18498(8) 0.0274(8) Uij ? . Fe
Fe5 0.21595(16) 0.61402(13) 0.32776(8) 0.0265(8) Uij ? . Fe
C11 0.6283(12) 0.0936(10) 0.4167(7) 0.036(6) Uij ? . C
O11 0.6765(10) -0.0023(8) 0.4479(5) 0.054(5) Uij ? . O
C12 0.6510(13) 0.1986(10) 0.2619(7) 0.040(7) Uij ? . C
O12 0.7194(11) 0.1630(10) 0.2030(6) 0.070(6) Uij ? . O
C13 0.7120(15) 0.3444(11) 0.3723(7) 0.043(7) Uij ? . C
O13 0.8136(11) 0.3958(10) 0.3810(6) 0.069(7) Uij ? . O
C14 0.4503(13) 0.3116(11) 0.4694(7) 0.039(6) Uij ? . C
O14 0.4048(11) 0.3469(9) 0.5332(5) 0.073(6) Uij ? . O
C15 0.3722(14) 0.1605(11) 0.3649(7) 0.041(7) Uij ? . C
O15 0.2719(11) 0.0997(9) 0.3658(6) 0.068(6) Uij ? . O
C21 0.0662(14) 1.1303(12) 0.1001(7) 0.045(7) Uij ? . C
O21 0.0262(12) 1.2361(9) 0.0742(6) 0.075(7) Uij ? . O
C22 0.3137(14) 1.0381(11) 0.1558(7) 0.040(7) Uij ? . C
O22 0.4141(11) 1.0900(9) 0.1636(6) 0.067(6) Uij ? . O
C23 0.2370(14) 0.9205(10) 0.0360(8) 0.045(7) Uij ? . C
O23 0.2932(12) 0.9019(9) -0.0302(6) 0.073(7) Uij ? . O
C24 -0.0369(15) 0.8834(11) 0.1357(7) 0.044(7) Uij ? . C
O24 -0.1462(11) 0.8387(10) 0.1316(6) 0.071(7) Uij ? . O
C25 0.0392(13) 0.9962(10) 0.2517(8) 0.039(7) Uij ? . C
O25 -0.0226(10) 1.0158(8) 0.3168(6) 0.062(6) Uij ? . O
C31 0.5339(14) 0.7873(11) 0.2736(8) 0.047(7) Uij ? . C
O31 0.5634(11) 0.8710(9) 0.3052(6) 0.072(7) Uij ? . O
C32 0.5472(14) 0.7379(11) 0.1167(8) 0.044(7) Uij ? . C
O32 0.5856(11) 0.7868(10) 0.0505(5) 0.072(7) Uij ? . O
C33 0.6762(14) 0.5676(11) 0.2117(7) 0.042(7) Uij ? . C
O33 0.7989(10) 0.5157(9) 0.2007(6) 0.072(6) Uij ? . O
C41 0.4489(15) 0.4308(12) 0.1170(7) 0.047(7) Uij ? . C
O41 0.5489(11) 0.3768(9) 0.0729(6) 0.072(6) Uij ? . O
C42 0.1746(13) 0.3797(11) 0.2260(7) 0.041(7) Uij ? . C
O42 0.0951(11) 0.2957(8) 0.2513(6) 0.064(6) Uij ? . O
C43 0.1891(14) 0.5691(11) 0.1061(8) 0.046(7) Uij ? . C
O43 0.1245(12) 0.5991(9) 0.0539(6) 0.076(7) Uij ? . O
C51 0.1599(13) 0.4754(11) 0.4059(7) 0.038(6) Uij ? . C
O51 0.1137(10) 0.3937(8) 0.4558(5) 0.062(5) Uij ? . O
C52 0.0196(14) 0.6674(10) 0.3259(6) 0.037(6) Uij ? . C
O52 -0.1064(10) 0.7000(9) 0.3257(6) 0.067(6) Uij ? . O
C53 0.2350(14) 0.7248(11) 0.3987(7) 0.046(7) Uij ? . C
O53 0.2457(13) 0.7970(10) 0.4430(6) 0.085(8) Uij ? . O

loop_
_atom_type_symbol
_atom_type_description
_atom_type_scat_dispersion_real
_atom_type_scat_dispersion_imag
_atom_type_scat_source
Fe ? 0.301 0.845 'International Tables Vol. IV Table 2.2B'
Cr ? 0.284 0.624 'International Tables Vol. IV Table 2.2B'
As ? -0.030 2.007 'International Tables Vol. IV Table 2.2B'
C ? 0.002 0.002 'International Tables Vol. IV Table 2.2B'
O ? 0.008 0.006 'International Tables Vol. IV Table 2.2B'

loop_
_geom_angle_atom_site_label_1
_geom_angle_atom_site_label_2
_geom_angle_atom_site_label_3
_geom_angle
_geom_angle_site_symmetry_1
_geom_angle_site_symmetry_2
_geom_angle_site_symmetry_3
_geom_angle_publ_flag
AS1 CR1 C11 175.8(3) ? ? ? ?
AS1 CR1 C12 90.5(3) ? ? ? ?
AS1 CR1 C13 93.7(3) ? ? ? ?
AS1 CR1 C14 91.9(3) ? ? ? ?
AS1 CR1 C15 89.1(3) ? ? ? ?
C11 CR1 C12 87.6(4) ? ? ? ?
C11 CR1 C13 90.1(5) ? ? ? ?
C11 CR1 C14 90.2(4) ? ? ? ?
C11 CR1 C15 87.1(4) ? ? ? ?
C12 CR1 C13 90.7(5) ? ? ? ?
C12 CR1 C14 175.8(5) ? ? ? ?
C12 CR1 C15 91.7(5) ? ? ? ?
C13 CR1 C14 85.7(5) ? ? ? ?
C13 CR1 C15 176.3(5) ? ? ? ?
C14 CR1 C15 91.8(5) ? ? ? ?
AS2 CR2 C21 176.1(4) ? ? ? ?
AS2 CR2 C22 88.2(3) ? ? ? ?
AS2 CR2 C23 90.6(3) ? ? ? ?
AS2 CR2 C24 92.5(3) ? ? ? ?
AS2 CR2 C25 89.7(3) ? ? ? ?
C21 CR2 C22 87.8(5) ? ? ? ?
C21 CR2 C23 89.4(5) ? ? ? ?
C21 CR2 C24 91.4(5) ? ? ? ?
C21 CR2 C25 90.3(5) ? ? ? ?
C22 CR2 C23 91.7(5) ? ? ? ?
C22 CR2 C24 177.8(5) ? ? ? ?
C22 CR2 C25 89.5(5) ? ? ? ?
C23 CR2 C24 90.3(5) ? ? ? ?
C23 CR2 C25 178.8(5) ? ? ? ?
C24 CR2 C25 88.5(5) ? ? ? ?
CR1 AS1 FE3 139.22(7) ? ? ? ?
CR1 AS1 FE4 140.44(6) ? ? ? ?
CR1 AS1 FE5 137.14(7) ? ? ? ?
FE3 AS1 FE4 68.18(5) ? ? ? ?
FE3 AS1 FE5 71.78(6) ? ? ? ?
FE4 AS1 FE5 68.08(5) ? ? ? ?
CR2 AS2 FE3 135.82(7) ? ? ? ?
CR2 AS2 FE4 143.17(7) ? ? ? ?
CR2 AS2 FE5 137.28(7) ? ? ? ?
FE3 AS2 FE4 68.23(5) ? ? ? ?
FE3 AS2 FE5 72.63(6) ? ? ? ?
FE4 AS2 FE5 68.14(5) ? ? ? ?
AS1 FE3 AS2 98.45(6) ? ? ? ?
AS1 FE3 FE4 56.32(5) ? ? ? ?
AS1 FE3 FE5 54.21(5) ? ? ? ?
AS1 FE3 C31 119.1(4) ? ? ? ?
AS1 FE3 C32 141.3(4) ? ? ? ?
AS1 FE3 C33 79.4(3) ? ? ? ?
AS2 FE3 FE4 57.07(5) ? ? ? ?
AS2 FE3 FE5 53.77(5) ? ? ? ?
AS2 FE3 C31 99.7(4) ? ? ? ?
AS2 FE3 C32 81.8(4) ? ? ? ?
AS2 FE3 C33 164.2(4) ? ? ? ?
FE4 FE3 FE5 58.59(5) ? ? ? ?
FE4 FE3 C31 151.3(4) ? ? ? ?
FE4 FE3 C32 94.4(4) ? ? ? ?
FE4 FE3 C33 110.5(4) ? ? ? ?
FE5 FE3 C31 94.8(4) ? ? ? ?
FE5 FE3 C32 135.2(4) ? ? ? ?
FE5 FE3 C33 131.1(3) ? ? ? ?
C31 FE3 C32 98.7(5) ? ? ? ?
C31 FE3 C33 95.0(5) ? ? ? ?
C32 FE3 C33 90.1(5) ? ? ? ?
AS1 FE4 AS2 96.00(6) ? ? ? ?
AS1 FE4 FE3 55.50(5) ? ? ? ?
AS1 FE4 FE5 55.65(5) ? ? ? ?
AS1 FE4 C41 90.5(4) ? ? ? ?
AS1 FE4 C42 89.6(3) ? ? ? ?
AS1 FE4 C43 175.6(4) ? ? ? ?
AS2 FE4 FE3 54.70(5) ? ? ? ?
AS2 FE4 FE5 54.83(5) ? ? ? ?
AS2 FE4 C41 127.5(4) ? ? ? ?
AS2 FE4 C42 129.7(3) ? ? ? ?
AS2 FE4 C43 80.1(3) ? ? ? ?
FE3 FE4 FE5 62.81(5) ? ? ? ?
FE3 FE4 C41 89.3(4) ? ? ? ?
FE3 FE4 C42 143.6(3) ? ? ? ?
FE3 FE4 C43 122.6(4) ? ? ? ?
FE5 FE4 C41 144.1(4) ? ? ? ?
FE5 FE4 C42 90.2(3) ? ? ? ?
FE5 FE4 C43 120.0(4) ? ? ? ?
C41 FE4 C42 102.3(5) ? ? ? ?
C41 FE4 C43 93.5(5) ? ? ? ?
C42 FE4 C43 91.4(5) ? ? ? ?
AS1 FE5 AS2 98.15(6) ? ? ? ?
AS1 FE5 FE3 54.02(5) ? ? ? ?
AS1 FE5 FE4 56.27(5) ? ? ? ?
AS1 FE5 C51 78.9(3) ? ? ? ?
AS1 FE5 C52 147.1(3) ? ? ? ?
AS1 FE5 C53 115.3(4) ? ? ? ?
AS2 FE5 FE3 53.60(5) ? ? ? ?
AS2 FE5 FE4 57.03(5) ? ? ? ?
AS2 FE5 C51 159.5(4) ? ? ? ?
AS2 FE5 C52 80.7(3) ? ? ? ?
AS2 FE5 C53 104.2(4) ? ? ? ?
FE3 FE5 FE4 58.60(5) ? ? ? ?
FE3 FE5 C51 131.6(3) ? ? ? ?
FE3 FE5 C52 134.3(3) ? ? ? ?
FE3 FE5 C53 95.4(4) ? ? ? ?
FE4 FE5 C51 106.5(3) ? ? ? ?
FE4 FE5 C52 98.3(3) ? ? ? ?
FE4 FE5 C53 153.3(4) ? ? ? ?
C51 FE5 C52 90.8(5) ? ? ? ?
C51 FE5 C53 95.2(5) ? ? ? ?
C52 FE5 C53 96.6(5) ? ? ? ?
CR1 C11 O11 179.0(10) ? ? ? ?
CR1 C12 O12 177.0(10) ? ? ? ?
CR1 C13 O13 176.5(10) ? ? ? ?
CR1 C14 O14 174.9(10) ? ? ? ?
CR1 C15 O15 177.8(9) ? ? ? ?
CR2 C21 O21 177.3(11) ? ? ? ?
CR2 C22 O22 177.4(9) ? ? ? ?
CR2 C23 O23 177.5(9) ? ? ? ?
CR2 C24 O24 178.8(10) ? ? ? ?
CR2 C25 O25 178.4(9) ? ? ? ?
FE3 C31 O31 177.7(11) ? ? ? ?
FE3 C32 O32 178.6(11) ? ? ? ?
FE3 C33 O33 174.6(10) ? ? ? ?
FE4 C41 O41 179.6(10) ? ? ? ?
FE4 C42 O42 178.6(10) ? ? ? ?
FE4 C43 O43 176.3(10) ? ? ? ?
FE5 C51 O51 174.7(9) ? ? ? ?
FE5 C52 O52 178.9(9) ? ? ? ?
FE5 C53 O53 178.8(11) ? ? ? ?

loop_
_geom_bond_atom_site_label_1
_geom_bond_atom_site_label_2
_geom_bond_distance
_geom_bond_site_symmetry_1
_geom_bond_site_symmetry_2
_geom_bond_publ_flag
CR1 AS1 2.4062(18) ? ? ?
CR1 C11 1.898(11) ? ? ?
CR1 C12 1.910(12) ? ? ?
CR1 C13 1.891(13) ? ? ?
CR1 C14 1.891(12) ? ? ?
CR1 C15 1.912(13) ? ? ?
CR2 AS2 2.3923(17) ? ? ?
CR2 C21 1.886(12) ? ? ?
CR2 C22 1.900(13) ? ? ?
CR2 C23 1.895(13) ? ? ?
CR2 C24 1.888(13) ? ? ?
CR2 C25 1.894(12) ? ? ?
AS1 AS2 3.5459(14) ? ? ?
AS1 FE3 2.3531(16) ? ? ?
AS1 FE4 2.3758(17) ? ? ?
AS1 FE5 2.3587(17) ? ? ?
AS1 C33 2.681(11) ? ? ?
AS1 C41 2.978(12) ? ? ?
AS1 C42 2.963(12) ? ? ?
AS1 C51 2.684(10) ? ? ?
AS2 FE3 2.3294(18) ? ? ?
AS2 FE4 2.3957(16) ? ? ?
AS2 FE5 2.3344(17) ? ? ?
AS2 C32 2.730(12) ? ? ?
AS2 C43 2.735(11) ? ? ?
AS2 C52 2.703(11) ? ? ?
FE3 FE4 2.6506(20) ? ? ?
FE3 FE5 2.7621(21) ? ? ?
FE3 C31 1.792(13) ? ? ?
FE3 C32 1.794(13) ? ? ?
FE3 C33 1.786(12) ? ? ?
FE4 FE5 2.6503(19) ? ? ?
FE4 C41 1.777(14) ? ? ?
FE4 C42 1.788(13) ? ? ?
FE4 C43 1.794(13) ? ? ?
FE5 C51 1.812(12) ? ? ?
FE5 C52 1.790(12) ? ? ?
FE5 C53 1.789(12) ? ? ?
C11 O11 1.119(13) ? ? ?
C12 O12 1.119(15) ? ? ?
C13 O13 1.150(16) ? ? ?
C14 O14 1.145(14) ? ? ?
C15 O15 1.148(16) ? ? ?
C21 O21 1.140(14) ? ? ?
C22 O22 1.139(16) ? ? ?
C23 O23 1.142(16) ? ? ?
C24 O24 1.151(16) ? ? ?
C25 O25 1.140(15) ? ? ?
C31 O31 1.143(15) ? ? ?
C32 O32 1.144(15) ? ? ?
C33 O33 1.149(15) ? ? ?
C41 O41 1.159(16) ? ? ?
C42 O42 1.149(15) ? ? ?
C43 O43 1.145(15) ? ? ?
C51 O51 1.133(14) ? ? ?
C52 O52 1.142(15) ? ? ?
C53 O53 1.137(15) ? ? ?

loop_
_geom_contact_atom_site_label_1
_geom_contact_atom_site_label_2
_geom_contact_distance
_geom_contact_site_symmetry_1
_geom_contact_site_symmetry_2
_geom_contact_publ_flag
? ? ? ? ? ?

loop_
_geom_torsion_atom_site_label_1
_geom_torsion_atom_site_label_2
_geom_torsion_atom_site_label_3
_geom_torsion_atom_site_label_4
_geom_torsion
_geom_torsion_site_symmetry_1
_geom_torsion_site_symmetry_2
_geom_torsion_site_symmetry_3
_geom_torsion_site_symmetry_4
_geom_torsion_publ_flag
? ? ? ? ? ? ? ? ? ?
